data_7010499
loop_
_publ_author_name
'Chen, Chi-Tien'
'Rees, Leigh H.'
'Cowley, Andrew R.'
'Green, Malcolm L. H.'

_publ_section_title
;
 Synthesis and catalytic properties of oxalic amidinato complexes
;
_journal_issue 11
_journal_name_full 'Journal of the Chemical Society, Dalton Transactions'
_journal_page_first 1761
_journal_paper_doi 10.1039/b010017j
_journal_year 2001
_chemical_compound_source
;
?
;
_chemical_formula_moiety 'C26 H39 Cl3 N5 Ta'
_chemical_formula_sum 'C26 H39 Cl3 N5 Ta'
_chemical_formula_weight 708.94
_chemical_melting_point ?
_chemical_name_systematic
;                                                                               
?                                                                               
;
_space_group_IT_number 4
_symmetry_cell_setting monoclinic
_symmetry_space_group_name_Hall 'P 2yb'
_symmetry_space_group_name_H-M 'P 1 21 1'
_atom_sites_solution_hydrogens geom
_atom_sites_solution_primary direct
_audit_creation_date 00-22-06
_audit_creation_method CRYSTALS_ver_12-03-99
_cell_angle_alpha 90
_cell_angle_beta 96.282(6)
_cell_angle_gamma 90
_cell_formula_units_Z 2
_cell_length_a 11.2870(7)
_cell_length_b 10.705(1)
_cell_length_c 12.5560(11)
_cell_measurement_reflns_used 24613
_cell_measurement_temperature 150
_cell_measurement_theta_max 26.57
_cell_measurement_theta_min 0
_cell_volume 1508.0(2)
_computing_cell_refinement
;                                                                               
DIP2000 software 'DENZO' (Otwinowski & Minor, 1996)                             
;
_computing_data_collection
;                                                                               
DIP2000 software 'Xpress' (MAC Science, 1989)                                   
;
_computing_data_reduction
;                                                                               
DIP2000 software 'DENZO' (Otwinowski & Minor, 1996)                             
;
_computing_molecular_graphics
;                                                                               
CAMERON (Watkin, Prout & Pearce,  1996)                                        
;
_computing_publication_material
;                                                                               
CRYSTALS Issue 10 (Watkin, Prout, Carruthers & Betteridge, 1996)                
;
_computing_structure_refinement
;                                                                               
CRYSTALS Issue 10 (Watkin, Prout, Carruthers & Betteridge, 1996)                
;
_computing_structure_solution 'SHELXS86 (Sheldrick, 1986)'
_diffrn_measured_fraction_theta_max 1.000
_diffrn_measurement_device_type
;                                                                               
Enraf-nonius DIP2000                                                            
;
_diffrn_measurement_method \w
_diffrn_radiation_monochromator graphite
_diffrn_radiation_type 'Mo K\a'
_diffrn_radiation_wavelength 0.71073
_diffrn_reflns_av_R_equivalents 0.05
_diffrn_reflns_number 24613
_diffrn_reflns_theta_max 26.57
_diffrn_reflns_theta_min 0.00
_exptl_absorpt_coefficient_mu 3.93
_exptl_absorpt_correction_T_max 0.67
_exptl_absorpt_correction_T_min 0.58
_exptl_absorpt_correction_type refdelf
_exptl_absorpt_process_details 'refined from delta-F (Walker & Stuart , 1983)'
_exptl_crystal_colour orange
_exptl_crystal_density_diffrn 1.56
_exptl_crystal_density_meas ?
_exptl_crystal_description prism
_exptl_crystal_F_000 706.37
_exptl_crystal_size_max 0.10
_exptl_crystal_size_mid 0.10
_exptl_crystal_size_min 0.10
_refine_diff_density_max 1.70
_refine_diff_density_min -3.72
_refine_ls_extinction_method None
_refine_ls_goodness_of_fit_ref 0.8379
_refine_ls_hydrogen_treatment noref
_refine_ls_matrix_type full
_refine_ls_number_parameters 316
_refine_ls_number_reflns 2603
_refine_ls_R_factor_gt 0.0463
_refine_ls_shift/su_max 0.006453
_refine_ls_structure_factor_coef F
_refine_ls_weighting_details
;
Chebychev polynomial with 5 parameters, Carruthers & Watkin , 1979, 
1.25    -1.96    0.333    -.318    -.413    
;
_refine_ls_weighting_scheme calc
_refine_ls_wR_factor_ref 0.0382
_reflns_limit_h_max 13
_reflns_limit_h_min -13
_reflns_limit_k_max 13
_reflns_limit_k_min 0
_reflns_limit_l_max 15
_reflns_limit_l_min 0
_reflns_number_gt 2603
_reflns_number_total 3245
_reflns_threshold_expression >4.00\s(I)
_cod_data_source_file b010017j.txt
_cod_data_source_block Compound_6
_cod_depositor_comments
;
The following automatic conversions were performed:
'_symmetry_cell_setting' value 'Monoclinic ' changed to 'monoclinic'
according to '/home/adriana/struct/CIF-dictionaries/cif_core.dic'
dictionary named 'cif_core.dic' version 2.4.1 from 2010-06-29.

Automatic conversion script
Id: cif_fix_enum 1555 2011-01-17 13:19:09Z saulius 

The following automatic conversions were performed:

'_chemical_melting_point' value 'not measured' was changed to '?' -
the value is undefined or not given.

Automatic conversion script
Id: cif_fix_values 1569 2011-02-09 13:29:24Z adriana 
;
_cod_original_cell_volume 1508.0(5)
_cod_original_sg_symbol_H-M 'P 1 21 1 '
_cod_database_code 7010499

loop_
_symmetry_equiv_pos_as_xyz
x,y,z
-x,y+1/2,-z

loop_
_atom_site_label
_atom_site_fract_x
_atom_site_fract_y
_atom_site_fract_z
_atom_site_U_iso_or_equiv
_atom_site_occupancy
_atom_site_adp_type
Ta1 0.23394(4) 0.00368(19) 0.10375(4) 0.0261 1.0000 Uani
Cl1 0.1991(4) 0.2035(4) 0.0259(3) 0.0457 1.0000 Uani
Cl2 0.0799(3) -0.0763(4) -0.0231(3) 0.0424 1.0000 Uani
Cl3 0.3585(3) 0.0957(4) 0.2439(3) 0.0438 1.0000 Uani
N1 0.3536(9) -0.0715(11) 0.0220(8) 0.0323 1.0000 Uani
N2 0.0903(8) -0.0109(16) 0.2139(7) 0.0196 1.0000 Uani
N4 0.2139(9) -0.157(1) 0.1956(8) 0.0301 1.0000 Uani
N6 -0.0561(9) -0.2370(11) 0.2727(9) 0.0362 1.0000 Uani
N7 0.1021(9) -0.250(1) 0.4033(8) 0.0309 1.0000 Uani
C3 0.1157(12) -0.1174(13) 0.2412(11) 0.0361 1.0000 Uani
C5 0.0552(12) -0.2051(14) 0.3135(11) 0.0245 1.0000 Uani
C11 0.4605(11) 0.006(3) 0.017(1) 0.0452 1.0000 Uani
C12 0.5717(15) -0.0477(17) 0.0778(17) 0.0654 1.0000 Uani
C13 0.3543(14) -0.1927(14) -0.0306(12) 0.0430 1.0000 Uani
C14 0.3632(14) -0.1865(15) -0.1503(14) 0.0520 1.0000 Uani
C21 -0.0030(11) 0.0824(13) 0.2484(11) 0.0381 1.0000 Uani
C22 0.052(2) 0.2142(18) 0.2642(15) 0.0531 1.0000 Uani
C23 -0.1055(16) 0.0866(19) 0.1575(15) 0.0668 1.0000 Uani
C24 -0.0495(15) 0.0439(13) 0.3530(12) 0.0518 1.0000 Uani
C41 0.2531(11) -0.2789(12) 0.1994(9) 0.0271 1.0000 Uani
C42 0.1766(11) -0.3756(13) 0.157(1) 0.0344 1.0000 Uani
C43 0.2149(11) -0.496(3) 0.1607(9) 0.0439 1.0000 Uani
C44 0.3297(15) -0.5257(11) 0.2071(12) 0.0460 1.0000 Uani
C45 0.4050(13) -0.4334(15) 0.2484(12) 0.0425 1.0000 Uani
C46 0.3677(12) -0.3100(12) 0.2437(11) 0.0348 1.0000 Uani
C61 -0.1370(13) -0.3245(14) 0.3224(11) 0.0421 1.0000 Uani
C62 -0.2531(17) -0.330(2) 0.2483(15) 0.0776 1.0000 Uani
C63 -0.1616(13) -0.2751(14) 0.4314(12) 0.0432 1.0000 Uani
C64 -0.0827(16) -0.4544(14) 0.3325(13) 0.0543 1.0000 Uani
C71 0.2187(12) -0.2180(15) 0.4477(11) 0.0419 1.0000 Uani
C72 0.2864(12) -0.3144(15) 0.4984(11) 0.0429 1.0000 Uani
C73 0.3974(14) -0.2930(18) 0.5493(12) 0.0541 1.0000 Uani
C74 0.4481(13) -0.1758(18) 0.5531(11) 0.0482 1.0000 Uani
C75 0.3816(15) -0.0785(17) 0.5054(13) 0.0544 1.0000 Uani
C76 0.2676(12) -0.0970(13) 0.4535(9) 0.0350 1.0000 Uani
H61 -0.0870 -0.1984 0.2032 0.0600 1.0000 Uiso
H111 0.4746 0.0211 -0.0580 0.0600 1.0000 Uiso
H112 0.4459 0.0914 0.0502 0.0600 1.0000 Uiso
H121 0.6406 0.0077 0.0734 0.0600 1.0000 Uiso
H122 0.5876 -0.1303 0.0461 0.0600 1.0000 Uiso
H123 0.5589 -0.0600 0.1543 0.0600 1.0000 Uiso
H131 0.4225 -0.2412 0.0034 0.0600 1.0000 Uiso
H132 0.2788 -0.2364 -0.0192 0.0600 1.0000 Uiso
H141 0.3625 -0.2717 -0.1801 0.0600 1.0000 Uiso
H142 0.4379 -0.1435 -0.1630 0.0600 1.0000 Uiso
H143 0.2942 -0.1387 -0.1856 0.0600 1.0000 Uiso
H421 0.0936 -0.3560 0.1215 0.0600 1.0000 Uiso
H431 0.1601 -0.5664 0.1311 0.0600 1.0000 Uiso
H461 0.4242 -0.2435 0.2713 0.0600 1.0000 Uiso
H451 0.4859 -0.4547 0.2814 0.0600 1.0000 Uiso
H441 0.3577 -0.6135 0.2102 0.0600 1.0000 Uiso
H641 -0.1376 -0.5112 0.3653 0.0600 1.0000 Uiso
H642 -0.0057 -0.4505 0.3776 0.0600 1.0000 Uiso
H643 -0.0704 -0.4856 0.2602 0.0600 1.0000 Uiso
H621 -0.3104 -0.3863 0.2770 0.0600 1.0000 Uiso
H622 -0.2885 -0.2441 0.2405 0.0600 1.0000 Uiso
H623 -0.2371 -0.3591 0.1759 0.0600 1.0000 Uiso
H631 -0.2156 -0.3330 0.4643 0.0600 1.0000 Uiso
H632 -0.0862 -0.2668 0.4784 0.0600 1.0000 Uiso
H633 -0.2007 -0.1918 0.4221 0.0600 1.0000 Uiso
H761 0.2210 -0.0253 0.4212 0.0600 1.0000 Uiso
H751 0.4156 0.0070 0.5080 0.0600 1.0000 Uiso
H741 0.5296 -0.1611 0.5889 0.0600 1.0000 Uiso
H731 0.4425 -0.3646 0.5848 0.0600 1.0000 Uiso
H721 0.2526 -0.3999 0.4977 0.0600 1.0000 Uiso
H221 -0.0082 0.2724 0.2866 0.0600 1.0000 Uiso
H222 0.1206 0.2098 0.3212 0.0600 1.0000 Uiso
H223 0.0802 0.2424 0.1968 0.0600 1.0000 Uiso
H241 -0.1091 0.1056 0.3723 0.0600 1.0000 Uiso
H242 0.0174 0.0400 0.4108 0.0600 1.0000 Uiso
H243 -0.0877 -0.0395 0.3441 0.0600 1.0000 Uiso
H231 -0.1673 0.1450 0.1760 0.0600 1.0000 Uiso
H232 -0.1400 0.0015 0.1468 0.0600 1.0000 Uiso
H233 -0.0741 0.1139 0.0906 0.0600 1.0000 Uiso

loop_
_atom_site_aniso_label
_atom_site_aniso_U_11
_atom_site_aniso_U_22
_atom_site_aniso_U_33
_atom_site_aniso_U_23
_atom_site_aniso_U_13
_atom_site_aniso_U_12
Ta1 0.02780(19) 0.02474(19) 0.02580(19) 0.0136(4) 0.00332(13) 0.0015(5)
Cl1 0.059(2) 0.0360(19) 0.0427(19) 0.0027(15) 0.0083(16) 0.0041(16)
Cl2 0.0358(18) 0.055(2) 0.0354(17) -0.0074(16) -0.0011(13) -0.0060(16)
Cl3 0.044(2) 0.0452(19) 0.0409(18) -0.0080(15) -0.0007(15) -0.0114(16)
N1 0.026(5) 0.040(6) 0.033(6) -0.002(5) 0.009(4) 0.001(5)
N2 0.027(4) 0.005(8) 0.027(4) -0.002(4) 0.004(3) -0.001(5)
N4 0.033(6) 0.033(6) 0.025(5) 0.005(4) 0.006(4) 0.000(5)
N6 0.030(6) 0.045(7) 0.033(6) 0.012(5) 0.001(4) -0.002(5)
N7 0.032(6) 0.032(6) 0.028(5) 0.001(4) 0.002(4) 0.002(5)
C3 0.037(7) 0.036(8) 0.033(7) -0.010(6) -0.004(5) -0.011(6)
C5 0.019(6) 0.028(7) 0.027(7) -0.004(6) 0.005(6) -0.001(5)
C11 0.050(7) 0.039(7) 0.050(7) 0.011(14) 0.021(5) 0.020(15)
C12 0.038(9) 0.05(1) 0.104(15) -0.00(1) 0.010(9) -0.001(7)
C13 0.050(9) 0.037(8) 0.042(8) -0.011(6) 0.006(6) 0.014(7)
C14 0.053(9) 0.044(9) 0.06(1) -0.011(8) 0.020(8) -0.019(7)
C21 0.029(7) 0.044(8) 0.042(7) 0.007(6) 0.007(6) 0.009(6)
C22 0.080(14) 0.035(9) 0.050(11) -0.007(9) 0.033(11) 0.006(8)
C23 0.05(1) 0.082(13) 0.061(11) -0.01(1) -0.002(8) 0.04(1)
C24 0.07(1) 0.043(9) 0.051(8) -0.010(6) 0.030(8) 0.005(7)
C41 0.033(6) 0.030(6) 0.019(5) -0.002(5) 0.008(5) -0.000(5)
C42 0.027(6) 0.040(7) 0.036(7) -0.007(6) 0.005(5) 0.001(6)
C43 0.045(7) 0.039(6) 0.048(6) -0.004(15) 0.007(5) 0.021(15)
C44 0.059(9) 0.03(1) 0.055(8) 0.004(6) 0.018(7) 0.003(6)
C45 0.036(8) 0.052(9) 0.041(8) 0.005(7) 0.006(6) 0.015(7)
C46 0.036(7) 0.031(7) 0.039(7) -0.001(5) 0.010(5) -0.004(5)
C61 0.046(8) 0.043(8) 0.039(7) 0.004(6) 0.012(6) -0.012(7)
C62 0.053(11) 0.13(2) 0.054(11) -0.004(12) 0.018(9) -0.041(12)
C63 0.047(8) 0.038(8) 0.046(8) 0.000(6) 0.013(6) -0.005(6)
C64 0.06(1) 0.045(9) 0.055(9) -0.001(7) 0.015(8) -0.013(7)
C71 0.032(7) 0.06(1) 0.034(7) -0.002(7) 0.003(6) 0.006(7)
C72 0.037(7) 0.06(1) 0.032(7) 0.003(7) 0.006(6) 0.005(7)
C73 0.049(9) 0.071(12) 0.041(8) 0.003(8) -0.000(7) 0.014(9)
C74 0.036(8) 0.077(12) 0.031(7) -0.007(8) -0.005(6) 0.014(8)
C75 0.05(1) 0.061(11) 0.048(9) -0.013(8) 0.002(7) -0.018(8)
C76 0.038(7) 0.044(8) 0.022(6) -0.006(6) 0.002(5) 0.002(6)

loop_
_atom_type_symbol
_atom_type_scat_dispersion_real
_atom_type_scat_dispersion_imag
_atom_type_scat_Cromer_Mann_a1
_atom_type_scat_Cromer_Mann_b1
_atom_type_scat_Cromer_Mann_a2
_atom_type_scat_Cromer_Mann_b2
_atom_type_scat_Cromer_Mann_a3
_atom_type_scat_Cromer_Mann_b3
_atom_type_scat_Cromer_Mann_a4
_atom_type_scat_Cromer_Mann_b4
_atom_type_scat_Cromer_Mann_c
_atom_type_scat_source
'C   ' 0.0020 0.0020 2.3100 20.8439 1.0200 10.2075 1.5886 0.5687 0.8650 51.6512 0.2156 International_Tables_Vol_IV_Table_2.2B
'H   ' 0.0000 0.0000 0.4930 10.5109 0.3229 26.1257 0.1402 3.1424 0.0408 57.7997 0.0030 International_Tables_Vol_IV_Table_2.2B
'N   ' 0.0040 0.0030 12.2126 0.0057 3.1322 9.8933 2.0125 28.9975 1.1663 0.5826 -11.5290 International_Tables_Vol_IV_Table_2.2B
'O   ' 0.0080 0.0060 3.0485 13.2771 2.2868 5.7011 1.5463 0.3239 0.8670 32.9089 0.2508 International_Tables_Vol_IV_Table_2.2B
'Ta  ' -1.2580 6.5230 29.2024 1.7733 15.2293 9.3705 14.5135 0.2960 4.7649 63.3644 9.2435 International_Tables_Vol_IV_Table_2.2B
'Cl  ' 0.1320 0.1590 11.4604 0.0104 7.1964 1.1662 6.2556 18.5194 1.6455 47.7784 -9.5574 International_Tables_Vol_IV_Table_2.2B

loop_
_geom_angle_atom_site_label_1
_geom_angle_site_symmetry_1
_geom_angle_atom_site_label_2
_geom_angle_site_symmetry_2
_geom_angle_atom_site_label_3
_geom_angle_site_symmetry_3
_geom_angle
_geom_angle_publ_flag
Cl1 . Ta1 . Cl2 . 88.42(14) yes
Cl1 . Ta1 . Cl3 . 89.38(14) yes
Cl2 . Ta1 . Cl3 . 170.11(13) yes
Cl1 . Ta1 . N1 . 104.4(3) yes
Cl2 . Ta1 . N1 . 89.8(3) yes
Cl3 . Ta1 . N1 . 100.1(3) yes
Cl1 . Ta1 . N2 . 102.6(4) yes
Cl2 . Ta1 . N2 . 82.2(3) yes
Cl3 . Ta1 . N2 . 88.9(3) yes
N1 . Ta1 . N2 . 151.6(6) yes
Cl1 . Ta1 . N4 . 160.9(3) yes
Cl2 . Ta1 . N4 . 87.6(3) yes
Cl3 . Ta1 . N4 . 91.3(3) yes
N1 . Ta1 . N4 . 94.3(4) yes
N2 . Ta1 . N4 . 58.4(5) yes
Ta1 . N1 . C11 . 113.7(11) yes
Ta1 . N1 . C13 . 130.0(9) yes
C11 . N1 . C13 . 116.2(13) yes
Ta1 . N2 . C3 . 94.2(9) yes
Ta1 . N2 . C21 . 133.3(10) yes
C3 . N2 . C21 . 132.3(12) yes
Ta1 . N4 . C3 . 96.9(8) yes
Ta1 . N4 . C41 . 137.9(8) yes
C3 . N4 . C41 . 123.2(11) yes
C5 . N6 . C61 . 126.0(11) yes
C5 . N6 . H61 . 116.8(11) no
C61 . N6 . H61 . 117.2(10) no
C5 . N7 . C71 . 122.1(12) yes
N2 . C3 . N4 . 110.3(12) yes
N2 . C3 . C5 . 129.8(13) yes
N4 . C3 . C5 . 119.9(12) yes
N6 . C5 . N7 . 121.1(13) yes
N6 . C5 . C3 . 113.0(12) yes
N7 . C5 . C3 . 125.9(12) yes
N1 . C11 . C12 . 113.8(20) yes
N1 . C11 . H111 . 110.2(17) no
C12 . C11 . H111 . 109.2(12) no
N1 . C11 . H112 . 108.7(10) no
C12 . C11 . H112 . 107.6(16) no
H111 . C11 . H112 . 107.0(27) no
C11 . C12 . H121 . 111.1(19) no
C11 . C12 . H122 . 108.5(19) no
H121 . C12 . H122 . 109.6(17) no
C11 . C12 . H123 . 109.5(14) no
H121 . C12 . H123 . 109.4(19) no
H122 . C12 . H123 . 108.7(18) no
N1 . C13 . C14 . 114.4(13) yes
N1 . C13 . H131 . 108.4(13) no
C14 . C13 . H131 . 108.6(13) no
N1 . C13 . H132 . 107.8(12) no
C14 . C13 . H132 . 108.2(13) no
H131 . C13 . H132 . 109.3(15) no
C13 . C14 . H141 . 109.7(15) no
C13 . C14 . H142 . 109.2(15) no
H141 . C14 . H142 . 109.9(15) no
C13 . C14 . H143 . 109.3(13) no
H141 . C14 . H143 . 109.5(16) no
H142 . C14 . H143 . 109.2(15) no
N2 . C21 . C22 . 110.5(12) yes
N2 . C21 . C23 . 106.9(11) yes
C22 . C21 . C23 . 109.1(14) yes
N2 . C21 . C24 . 112.1(11) yes
C22 . C21 . C24 . 107.9(13) yes
C23 . C21 . C24 . 110.3(13) yes
C21 . C22 . H221 . 109.6(18) no
C21 . C22 . H222 . 108.5(16) no
H221 . C22 . H222 . 109.3(17) no
C21 . C22 . H223 . 109.5(16) no
H221 . C22 . H223 . 110.5(19) no
H222 . C22 . H223 . 109.3(20) no
C21 . C23 . H231 . 109.9(16) no
C21 . C23 . H232 . 109.0(16) no
H231 . C23 . H232 . 109.7(19) no
C21 . C23 . H233 . 109.3(16) no
H231 . C23 . H233 . 109.9(18) no
H232 . C23 . H233 . 109.1(17) no
C21 . C24 . H241 . 109.7(14) no
C21 . C24 . H242 . 109.6(13) no
H241 . C24 . H242 . 109.5(14) no
C21 . C24 . H243 . 109.4(13) no
H241 . C24 . H243 . 109.2(15) no
H242 . C24 . H243 . 109.5(15) no
N4 . C41 . C42 . 120.0(11) yes
N4 . C41 . C46 . 121.4(11) yes
C42 . C41 . C46 . 118.6(12) yes
C41 . C42 . C43 . 120.1(13) yes
C41 . C42 . H421 . 120.7(12) no
C43 . C42 . H421 . 119.2(14) no
C42 . C43 . C44 . 120.3(21) yes
C42 . C43 . H431 . 120.6(12) no
C44 . C43 . H431 . 119.1(25) no
C43 . C44 . C45 . 120.3(17) yes
C43 . C44 . H441 . 120.4(19) no
C45 . C44 . H441 . 119.2(15) no
C44 . C45 . C46 . 120.0(12) yes
C44 . C45 . H451 . 120.0(15) no
C46 . C45 . H451 . 120.1(16) no
C41 . C46 . C45 . 120.7(13) yes
C41 . C46 . H461 . 120.1(13) no
C45 . C46 . H461 . 119.3(14) no
N6 . C61 . C62 . 106.9(12) yes
N6 . C61 . C63 . 109.8(12) yes
C62 . C61 . C63 . 109.4(13) yes
N6 . C61 . C64 . 110.5(12) yes
C62 . C61 . C64 . 109.3(15) yes
C63 . C61 . C64 . 110.8(13) yes
C61 . C62 . H621 . 110.7(18) no
C61 . C62 . H622 . 109.6(18) no
H621 . C62 . H622 . 109.2(19) no
C61 . C62 . H623 . 109.8(17) no
H621 . C62 . H623 . 109.2(20) no
H622 . C62 . H623 . 108.2(20) no
C61 . C63 . H631 . 109.8(13) no
C61 . C63 . H632 . 109.8(13) no
H631 . C63 . H632 . 109.8(14) no
C61 . C63 . H633 . 109.2(13) no
H631 . C63 . H633 . 109.0(13) no
H632 . C63 . H633 . 109.4(14) no
C61 . C64 . H641 . 109.3(15) no
C61 . C64 . H642 . 109.3(13) no
H641 . C64 . H642 . 109.9(16) no
C61 . C64 . H643 . 109.1(14) no
H641 . C64 . H643 . 109.4(15) no
H642 . C64 . H643 . 109.7(16) no
N7 . C71 . C72 . 116.1(14) yes
N7 . C71 . C76 . 125.9(13) yes
C72 . C71 . C76 . 117.7(13) yes
C71 . C72 . C73 . 121.3(16) yes
C71 . C72 . H721 . 119.2(14) no
C73 . C72 . H721 . 119.5(15) no
C72 . C73 . C74 . 121.8(16) yes
C72 . C73 . H731 . 118.6(18) no
C74 . C73 . H731 . 119.6(16) no
C73 . C74 . C75 . 117.9(14) yes
C73 . C74 . H741 . 121.4(16) no
C75 . C74 . H741 . 120.7(18) no
C74 . C75 . C76 . 121.7(16) yes
C74 . C75 . H751 . 119.5(16) no
C76 . C75 . H751 . 118.8(18) no
C71 . C76 . C75 . 119.5(14) yes
C71 . C76 . H761 . 120.2(12) no
C75 . C76 . H761 . 120.2(15) no

loop_
_geom_bond_atom_site_label_1
_geom_bond_site_symmetry_1
_geom_bond_atom_site_label_2
_geom_bond_site_symmetry_2
_geom_bond_distance
_geom_bond_publ_flag
Ta1 . Cl1 . 2.367(4) yes
Ta1 . Cl2 . 2.385(3) yes
Ta1 . Cl3 . 2.345(3) yes
Ta1 . N1 . 1.96(1) yes
Ta1 . N2 . 2.249(8) yes
Ta1 . N4 . 2.09(1) yes
N1 . C11 . 1.47(3) yes
N1 . C13 . 1.456(17) yes
N2 . C3 . 1.22(2) yes
N2 . C21 . 1.547(18) yes
N4 . C3 . 1.367(17) yes
N4 . C41 . 1.382(16) yes
N6 . C5 . 1.349(17) yes
N6 . C61 . 1.492(16) yes
N6 . H61 . 0.99(1) no
N7 . C5 . 1.285(16) yes
N7 . C71 . 1.414(17) yes
C3 . C5 . 1.519(19) yes
C11 . C12 . 1.51(2) yes
C11 . H111 . 0.991(12) no
C11 . H112 . 1.02(3) no
C12 . H121 . 0.985(17) no
C12 . H122 . 0.994(18) no
C12 . H123 . 1.00(2) no
C13 . C14 . 1.52(2) yes
C13 . H131 . 0.986(14) no
C13 . H132 . 0.996(16) no
C14 . H141 . 0.985(15) no
C14 . H142 . 0.989(14) no
C14 . H143 . 0.995(18) no
C21 . C22 . 1.55(2) yes
C21 . C23 . 1.53(2) yes
C21 . C24 . 1.524(19) yes
C22 . H221 . 0.984(19) no
C22 . H222 . 1.00(2) no
C22 . H223 . 0.984(17) no
C23 . H231 . 0.984(16) no
C23 . H232 . 0.99(2) no
C23 . H233 . 0.99(2) no
C24 . H241 . 0.992(14) no
C24 . H242 . 0.988(18) no
C24 . H243 . 0.992(15) no
C41 . C42 . 1.416(17) yes
C41 . C46 . 1.391(18) yes
C42 . C43 . 1.36(3) yes
C42 . H421 . 1.013(12) no
C43 . C44 . 1.397(19) yes
C43 . H431 . 1.02(3) no
C44 . C45 . 1.368(19) yes
C44 . H441 . 0.991(12) no
C45 . C46 . 1.386(19) yes
C45 . H451 . 0.987(14) no
C46 . H461 . 0.993(13) no
C61 . C62 . 1.52(2) yes
C61 . C63 . 1.521(19) yes
C61 . C64 . 1.52(2) yes
C62 . H621 . 0.985(18) no
C62 . H622 . 1.00(3) no
C62 . H623 . 0.998(19) no
C63 . H631 . 0.990(14) no
C63 . H632 . 0.985(15) no
C63 . H633 . 0.996(15) no
C64 . H641 . 0.990(15) no
C64 . H642 . 0.985(18) no
C64 . H643 . 0.992(16) no
C71 . C72 . 1.39(2) yes
C71 . C76 . 1.41(2) yes
C72 . C73 . 1.36(2) yes
C72 . H721 . 0.992(16) no
C73 . C74 . 1.38(2) yes
C73 . H731 . 0.999(17) no
C74 . C75 . 1.38(2) yes
C74 . H741 . 0.991(14) no
C75 . C76 . 1.39(2) yes
C75 . H751 . 0.991(17) no
C76 . H761 . 0.992(14) no
